data_7063377
loop_
_publ_author_name
'Marazani, Linia Gedi'
'Gumbo, Maureen'
'Moyo, Lendly'
'Makhubela, Banothile C. E.'
'Mehlana, Gift'

_publ_section_title
;
 Synthesis and characterisation of neodymium-based MOFs for application in
 carbon dioxide reduction to syngas
;
_journal_issue 34
_journal_name_full 'New Journal of Chemistry'
_journal_page_first 15025
_journal_page_last 15035
_journal_paper_doi 10.1039/D4NJ01420K
_journal_volume 48
_journal_year 2024
_chemical_formula_moiety 'C168 H128 N32 Nd8 O60, 7(C3 H7 N O)'
_chemical_formula_sum 'C189 H177 N39 Nd8 O67'
_chemical_formula_weight 5220.61
_space_group_crystal_system monoclinic
_space_group_IT_number 14
_space_group_name_Hall '-P 2ybc'
_space_group_name_H-M_alt 'P 1 21/c 1'
_atom_sites_solution_hydrogens geom
_atom_sites_solution_primary dual
_audit_creation_date 2024-07-06
_audit_creation_method
;
Olex2 1.5-alpha
(compiled 2024.02.16 svn.r378c4104 for OlexSys, GUI svn.r6928)
;
_audit_update_record
;
2024-07-08 deposited with the CCDC.	2024-07-22 downloaded from the CCDC.
;
_cell_angle_alpha 90
_cell_angle_beta 98.5206(12)
_cell_angle_gamma 90
_cell_formula_units_Z 1
_cell_length_a 27.4090(3)
_cell_length_b 11.1853(2)
_cell_length_c 16.97965(19)
_cell_measurement_reflns_used 20187
_cell_measurement_temperature 143.8(3)
_cell_measurement_theta_max 75.1970
_cell_measurement_theta_min 3.2350
_cell_volume 5148.13(12)
_computing_cell_refinement 'CrysAlisPro 1.171.43.125a (Rigaku OD, 2024)'
_computing_data_collection 'CrysAlisPro system (CCD 43.125a 64-bit (release 04-06-2024))'
_computing_data_reduction 'CrysAlisPro 1.171.43.125a (Rigaku OD, 2024)'
_computing_molecular_graphics 'Olex2 1.5-alpha (Dolomanov et al., 2009)'
_computing_publication_material 'Olex2 1.5-alpha (Dolomanov et al., 2009)'
_computing_structure_refinement 'SHELXL 2016/6 (Sheldrick, 2015)'
_computing_structure_solution 'SHELXT  (Sheldrick, 2015)'
_diffrn_ambient_environment N~2~
_diffrn_ambient_temperature 143.8(3)
_diffrn_detector 'Hybrid Pixel Array Detector'
_diffrn_detector_area_resol_mean 10.0000
_diffrn_detector_type HyPix
_diffrn_measured_fraction_theta_full 0.993
_diffrn_measured_fraction_theta_max 0.946
_diffrn_measurement_details
;
List of Runs (angles in degrees, time in seconds):

  # Type    Start    End  Width  t~exp~   \w     \q     \k     \f   Frames
#--------------------------------------------------------------------------
  1  \w    -78.00   1.00   0.50    0.49    --  -42.72 103.00 -12.00  158
  2  \w      5.00  78.00   0.50    0.49    --   42.72-103.00-114.00  146
  3  \w    -92.00 -31.00   0.50    1.97    -- -104.50 103.00 -12.00  122
  4  \w   -174.00-103.00   0.50    1.97    -- -104.50-103.00-114.00  142
  5  \w     36.00  92.00   0.50    1.97    --  109.22-103.00-114.00  112
  6  \w    110.00 178.00   0.50    1.97    --  109.22 103.00 -12.00  136
  7  \w    -15.00  35.00   0.50    0.49    --  -42.72  38.00 -90.00  100
  8  \w    -15.00  35.00   0.50    0.49    --  -42.72  38.00  60.00  100
  9  \w     27.00  54.00   0.50    0.49    --   42.72  61.00 158.24   54
 10  \w     29.00  60.00   0.50    0.49    --   42.72  54.00 144.91   62
 11  \w     27.00  54.00   0.50    0.49    --   42.72  61.00 -12.15   54
 12  \w     28.00  60.00   0.50    0.49    --   42.72  58.00-173.34   64
 13  \w     28.00  60.00   0.50    0.49    --   42.72  58.00  23.85   64
 14  \w     27.00  56.00   0.50    0.49    --   42.72  60.00  88.96   58
 15  \w     27.00  54.00   0.50    0.49    --   42.72  61.00-130.84   54
 16  \w     27.00  54.00   0.50    0.49    --   42.72  61.00 178.68   54
 17  \w     27.00  54.00   0.50    0.49    --   42.72  61.00 113.35   54
 18  \w   -132.00 -89.00   0.50    1.97    -- -104.50 -15.00 150.00   86
 19  \w    -98.00 -33.00   0.50    1.97    -- -104.50 119.00-117.58  130
 20  \w   -101.00 -33.00   0.50    1.97    -- -104.50 125.00-120.00  136
 21  \w    -92.00 -31.00   0.50    1.97    -- -104.50  93.00 -20.07  122
 22  \w   -132.00 -89.00   0.50    1.97    -- -104.50 -15.00  60.00   86
 23  \w   -132.00 -89.00   0.50    1.97    -- -104.50 -15.00 -90.00   86
 24  \w    -72.00 -30.00   0.50    1.97    -- -104.50  77.00-180.00   84
 25  \w   -132.00 -89.00   0.50    1.97    -- -104.50 -15.00-150.00   86
 26  \w   -163.00 -90.00   0.50    1.97    -- -104.50 -30.00 -90.00  146
 27  \w   -132.00 -89.00   0.50    1.97    -- -104.50 -15.00 -60.00   86
 28  \w     35.00  92.00   0.50    1.97    --  109.22 -95.00 -60.00  114
 29  \w    109.00 178.00   0.50    1.97    --  109.22  77.00-180.00  138
 30  \w     94.00 139.00   0.50    1.97    --  109.22  15.00  30.00   90
 31  \w     94.00 139.00   0.50    1.97    --  109.22  15.00 150.00   90
 32  \w     35.00  79.00   0.50    1.97    --  109.22 -77.00  60.00   88
 33  \w     35.00  79.00   0.50    1.97    --  109.22 -77.00 -90.00   88
 34  \w    -15.00  25.00   0.50    0.49    --  -42.72  38.00 150.00   80
 35  \w     29.00  60.00   0.50    0.49    --   42.72  54.00 -88.74   62
 36  \w     28.00  60.00   0.50    0.49    --   42.72  55.00  52.67   64
 37  \w     27.00  56.00   0.50    0.49    --   42.72  60.00 -62.79   58
;
_diffrn_measurement_device 'four-circle diffractometer'
_diffrn_measurement_device_type 'XtaLAB Synergy R, HyPix'
_diffrn_measurement_method '\w scans'
_diffrn_orient_matrix_type 'CrysAlisPro convention (1999,Acta A55,543-557)'
_diffrn_orient_matrix_UB_11 0.0498125000
_diffrn_orient_matrix_UB_12 0.0596772000
_diffrn_orient_matrix_UB_13 -0.0071684000
_diffrn_orient_matrix_UB_21 0.0268854000
_diffrn_orient_matrix_UB_22 -0.1180670000
_diffrn_orient_matrix_UB_23 0.0249656000
_diffrn_orient_matrix_UB_31 -0.0051978000
_diffrn_orient_matrix_UB_32 -0.0382755000
_diffrn_orient_matrix_UB_33 -0.0879778000
_diffrn_radiation_monochromator mirror
_diffrn_radiation_probe x-ray
_diffrn_radiation_type 'Cu K\a'
_diffrn_radiation_wavelength 1.54184
_diffrn_reflns_av_R_equivalents 0.0549
_diffrn_reflns_av_unetI/netI 0.0411
_diffrn_reflns_Laue_measured_fraction_full 0.993
_diffrn_reflns_Laue_measured_fraction_max 0.946
_diffrn_reflns_limit_h_max 34
_diffrn_reflns_limit_h_min -34
_diffrn_reflns_limit_k_max 13
_diffrn_reflns_limit_k_min -13
_diffrn_reflns_limit_l_max 15
_diffrn_reflns_limit_l_min -20
_diffrn_reflns_number 43842
_diffrn_reflns_point_group_measured_fraction_full 0.993
_diffrn_reflns_point_group_measured_fraction_max 0.946
_diffrn_reflns_theta_full 67.684
_diffrn_reflns_theta_max 75.692
_diffrn_reflns_theta_min 3.261
_diffrn_source 'Rotating-anode X-ray tube'
_diffrn_source_type 'PhotonJet R (Cu) X-ray Source'
_exptl_absorpt_coefficient_mu 15.901
_exptl_absorpt_correction_T_max 0.786
_exptl_absorpt_correction_T_min 0.206
_exptl_absorpt_correction_type gaussian
_exptl_absorpt_process_details
;
CrysAlisPro 1.171.43.125a (Rigaku Oxford Diffraction, 2024)
Numerical absorption correction based on gaussian integration over
a multifaceted crystal model
Empirical absorption correction using spherical harmonics,
implemented in SCALE3 ABSPACK scaling algorithm.
;
_exptl_crystal_colour 'clear whiteish colourless'
_exptl_crystal_colour_lustre clear
_exptl_crystal_colour_modifier whiteish
_exptl_crystal_colour_primary colourless
_exptl_crystal_density_diffrn 1.684
_exptl_crystal_description block
_exptl_crystal_F_000 2600
_exptl_crystal_size_max 0.196
_exptl_crystal_size_mid 0.084
_exptl_crystal_size_min 0.029
_refine_diff_density_max 3.179
_refine_diff_density_min -1.931
_refine_diff_density_rms 0.137
_refine_ls_extinction_coef 0.000103(18)
_refine_ls_extinction_expression Fc^*^=kFc[1+0.001xFc^2^\l^3^/sin(2\q)]^-1/4^
_refine_ls_extinction_method 'SHELXL-2016/6 (Sheldrick 2016)'
_refine_ls_goodness_of_fit_ref 1.032
_refine_ls_hydrogen_treatment constr
_refine_ls_matrix_type full
_refine_ls_number_parameters 679
_refine_ls_number_reflns 10133
_refine_ls_number_restraints 0
_refine_ls_restrained_S_all 1.032
_refine_ls_R_factor_all 0.0640
_refine_ls_R_factor_gt 0.0541
_refine_ls_shift/su_max 0.001
_refine_ls_shift/su_mean 0.000
_refine_ls_structure_factor_coef Fsqd
_refine_ls_weighting_details 'w=1/[\s^2^(Fo^2^)+(0.0687P)^2^+33.3776P] where P=(Fo^2^+2Fc^2^)/3'
_refine_ls_weighting_scheme calc
_refine_ls_wR_factor_gt 0.1361
_refine_ls_wR_factor_ref 0.1417
_reflns_Friedel_coverage 0.000
_reflns_number_gt 8615
_reflns_number_total 10133
_reflns_threshold_expression 'I > 2\s(I)'
_cod_data_source_file d4nj01420k2.cif
_cod_data_source_block exp_1222_auto
_cod_depositor_comments 'Adding full bibliography for 7063377--7063378.cif.'
_cod_original_cell_volume 5148.13(13)
_cod_database_code 7063377
_shelx_shelxl_version_number 2016/6
_chemical_oxdiff_formula 'C46 H50 N10 O16 Nd2 '
_shelx_space_group_comment
;
The symmetry employed for this shelxl refinement is uniquely defined
by the following loop, which should always be used as a source of
symmetry information in preference to the above space-group names.
They are only intended as comments.
;
_olex2_refinement_description
;
1. Fixed Uiso
 At 1.2 times of:
  All C(H) groups
 At 1.5 times of:
  All C(H,H,H) groups
2. Uiso/Uaniso restraints and constraints
Uanis(C2) = Uanis(C1)
Uanis(C1) = Uanis(N7) = Uanis(C8) = Uanis(O74) = Uanis(C2)
3. Rigid body (RIGU) restrains
 C1, C2
 with sigma for 1-2 distances of 0.004 and sigma for 1-3 distances of 0.004
4. Others
 Fixed Sof: O74(0.75) C8(0.75) H8(0.75) C1(0.75) H1A(0.75) H1B(0.75) H1C(0.75)
 C2(0.75) H2A(0.75) H2B(0.75) H2C(0.75) N7(0.75)
5.a Aromatic/amide H refined with riding coordinates:
 C5(H5), C3(H3), C14(H14), C19(H19), C22(H22), C10(H10), C13(H13), C16(H16),
 C20(H20), C40(H40), C64(H64), C38(H38), C31(H31), C32(H32), C51(H51), C37(H37),
  C49(H49), C59(H59), C34(H34), C69(H69), C57(H57), C8(H8)
5.b Idealised Me refined as rotating group:
 C72(H72A,H72B,H72C), C67(H67A,H67B,H67C), C62(H62A,H62B,H62C), C71(H71A,H71B,
 H71C), C66(H66A,H66B,H66C), C61(H61A,H61B,H61C), C1(H1A,H1B,H1C), C2(H2A,H2B,
 H2C)
;
_olex2_submission_special_instructions 'No special instructions were received'
_oxdiff_exptl_absorpt_empirical_details
;
Empirical correction (ABSPACK) includes:
- Absorption correction using spherical harmonics
- Frame scaling
;
_oxdiff_exptl_absorpt_empirical_full_max 1.457
_oxdiff_exptl_absorpt_empirical_full_min 0.763

loop_
_space_group_symop_operation_xyz
'x, y, z'
'-x, y+1/2, -z+1/2'
'-x, -y, -z'
'x, -y-1/2, z-1/2'

loop_
_atom_site_label
_atom_site_type_symbol
_atom_site_fract_x
_atom_site_fract_y
_atom_site_fract_z
_atom_site_U_iso_or_equiv
_atom_site_adp_type
_atom_site_occupancy
_atom_site_site_symmetry_order
_atom_site_calc_flag
_atom_site_refinement_flags_posn
_atom_site_refinement_flags_adp
_atom_site_refinement_flags_occupancy
_atom_site_disorder_assembly
_atom_site_disorder_group
Nd1 Nd 0.24740(2) 0.13559(3) 0.30672(2) 0.02613(12) Uani 1 1 d . . . . .
Nd2 Nd 0.75176(2) 0.67406(4) 0.47570(2) 0.02776(12) Uani 1 1 d . . . . .
O8 O 0.81641(15) 0.9343(4) 0.6146(3) 0.0311(10) Uani 1 1 d . . . . .
O26 O -0.18154(16) -0.2137(5) 0.2367(3) 0.0309(10) Uani 1 1 d . . . . .
O44 O 0.30966(16) 0.3940(5) 0.4402(3) 0.0336(11) Uani 1 1 d . . . . .
O25 O -0.20214(16) -0.1763(5) 0.1087(3) 0.0316(10) Uani 1 1 d . . . . .
O29 O 0.19284(15) 0.0528(4) 0.1990(2) 0.0265(9) Uani 1 1 d . . . . .
O48 O 0.75070(16) 0.7710(5) 0.3350(3) 0.0371(12) Uani 1 1 d . . . . .
O43 O 0.29470(16) 0.3196(5) 0.3159(3) 0.0329(11) Uani 1 1 d . . . . .
O54 O 0.29789(17) 0.1312(5) 0.4347(3) 0.0410(13) Uani 1 1 d . . . . .
O9 O 0.80043(16) 0.8572(5) 0.4919(3) 0.0320(10) Uani 1 1 d . . . . .
O28 O 0.17315(16) 0.1283(5) 0.0770(3) 0.0373(12) Uani 1 1 d . . . . .
O55 O 0.31774(18) 0.1883(6) 0.5595(3) 0.0444(13) Uani 1 1 d . . . . .
O47 O 0.67818(16) 0.5852(5) 0.2483(3) 0.0372(12) Uani 1 1 d . . . . .
O58 O 0.77070(19) 0.4595(5) 0.5023(3) 0.0454(13) Uani 1 1 d . . . . .
O46 O 0.69713(16) 0.5649(5) 0.3801(3) 0.0377(12) Uani 1 1 d . . . . .
O63 O 0.2609(2) -0.0775(6) 0.3207(4) 0.0519(15) Uani 1 1 d . . . . .
N23 N -0.0729(2) 0.0209(6) 0.1062(3) 0.0386(15) Uani 1 1 d . . . . .
N11 N 0.9555(2) 1.0504(6) 0.5651(3) 0.0369(14) Uani 1 1 d . . . . .
N17 N 0.0455(2) 0.0496(7) 0.2306(3) 0.0434(17) Uani 1 1 d . . . . .
C7 C 0.8281(2) 0.9092(7) 0.5480(4) 0.0300(14) Uani 1 1 d . . . . .
C24 C -0.1739(2) -0.1638(6) 0.1735(4) 0.0287(14) Uani 1 1 d . . . . .
N65 N 0.2541(4) -0.2771(8) 0.3030(6) 0.072(2) Uani 1 1 d . . . . .
N41 N 0.4448(2) 0.5288(7) 0.3993(4) 0.0498(18) Uani 1 1 d . . . . .
C42 C 0.3211(2) 0.3738(7) 0.3723(4) 0.0309(15) Uani 1 1 d . . . . .
C53 C 0.3278(2) 0.1396(8) 0.4978(4) 0.0376(18) Uani 1 1 d . . . . .
C5 C 0.9085(2) 1.0257(7) 0.5787(4) 0.0319(15) Uani 1 1 d . . . . .
H5 H 0.895641 1.066005 0.620386 0.038 Uiso 1 1 calc R U . . .
C3 C 0.9463(2) 0.9092(6) 0.4585(4) 0.0275(13) Uani 1 1 d . . . . .
H3 H 0.959496 0.869348 0.416939 0.033 Uiso 1 1 calc R U . . .
C27 C 0.1623(2) 0.0893(6) 0.1415(4) 0.0275(13) Uani 1 1 d . . . . .
C45 C 0.6673(2) 0.5710(7) 0.3164(4) 0.0306(15) Uani 1 1 d . . . . .
C6 C 0.8794(2) 0.9424(6) 0.5324(4) 0.0283(14) Uani 1 1 d . . . . .
C14 C 0.0725(2) 0.0991(8) 0.0833(4) 0.0359(16) Uani 1 1 d . . . . .
H14 H 0.081362 0.118955 0.032958 0.043 Uiso 1 1 calc R U . . .
C12 C 0.0114(2) 0.0559(7) 0.1650(4) 0.0336(15) Uani 1 1 d . . . . .
C21 C -0.1281(2) -0.0890(7) 0.1760(4) 0.0304(14) Uani 1 1 d . . . . .
N60 N 0.7695(4) 0.2593(8) 0.4912(5) 0.074(3) Uani 1 1 d . . . . .
C15 C 0.1086(2) 0.0838(7) 0.1486(4) 0.0290(14) Uani 1 1 d . . . . .
C4 C 0.9740(2) 0.9896(6) 0.5060(4) 0.0286(14) Uani 1 1 d . . . . .
C39 C 0.3708(2) 0.4147(7) 0.3568(4) 0.0327(15) Uani 1 1 d . . . . .
C19 C -0.0503(2) -0.0257(8) 0.2444(4) 0.0392(18) Uani 1 1 d . . . . .
H19 H -0.027230 -0.017852 0.291739 0.047 Uiso 1 1 calc R U . . .
O68 O 0.1175(3) 0.7778(8) 0.2760(5) 0.079(2) Uani 1 1 d . . . . .
C18 C -0.0395(2) 0.0193(7) 0.1730(4) 0.0318(15) Uani 1 1 d . . . . .
C22 C -0.1167(2) -0.0331(7) 0.1085(4) 0.0364(16) Uani 1 1 d . . . . .
H22 H -0.140596 -0.032780 0.061837 0.044 Uiso 1 1 calc R U . . .
C10 C 0.8995(2) 0.8869(7) 0.4716(4) 0.0353(16) Uani 1 1 d . . . . .
H10 H 0.879912 0.831664 0.438139 0.042 Uiso 1 1 calc R U . . .
C13 C 0.0234(2) 0.0853(7) 0.0917(4) 0.0359(17) Uani 1 1 d . . . . .
H13 H -0.001720 0.095970 0.047277 0.043 Uiso 1 1 calc R U . . .
C16 C 0.0931(3) 0.0640(7) 0.2222(4) 0.0365(16) Uani 1 1 d . . . . .
H16 H 0.117316 0.060637 0.268429 0.044 Uiso 1 1 calc R U . . .
C33 C 0.6137(2) 0.5533(8) 0.3241(4) 0.0360(16) Uani 1 1 d . . . . .
N35 N 0.5344(3) 0.4779(12) 0.2683(4) 0.090(4) Uani 1 1 d . . . . .
C20 C -0.0947(2) -0.0818(8) 0.2457(4) 0.0398(18) Uani 1 1 d . . . . .
H20 H -0.102423 -0.115345 0.293775 0.048 Uiso 1 1 calc R U . . .
C40 C 0.3990(3) 0.4927(8) 0.4077(5) 0.046(2) Uani 1 1 d . . . . .
H40 H 0.385040 0.523100 0.451625 0.055 Uiso 1 1 calc R U . . .
C36 C 0.4644(3) 0.4810(9) 0.3386(4) 0.045(2) Uani 1 1 d . . . . .
C64 C 0.2368(4) -0.1654(9) 0.2973(6) 0.059(2) Uani 1 1 d . . . . .
H64 H 0.203518 -0.153730 0.273377 0.070 Uiso 1 1 calc R U . . .
C38 C 0.3911(3) 0.3722(11) 0.2935(5) 0.068(3) Uani 1 1 d . . . . .
H38 H 0.372768 0.319619 0.256398 0.081 Uiso 1 1 calc R U . . .
C30 C 0.5169(3) 0.5126(9) 0.3339(4) 0.045(2) Uani 1 1 d . . . . .
N70 N 0.0584(4) 0.7598(8) 0.1678(5) 0.071(2) Uani 1 1 d . . . . .
C52 C 0.3791(3) 0.0925(9) 0.5002(4) 0.049(2) Uani 1 1 d . . . . .
C31 C 0.5460(3) 0.5635(9) 0.3977(5) 0.049(2) Uani 1 1 d . . . . .
H31 H 0.532353 0.586582 0.443734 0.059 Uiso 1 1 calc R U . . .
C32 C 0.5955(3) 0.5807(9) 0.3939(5) 0.051(2) Uani 1 1 d . . . . .
H32 H 0.616850 0.610978 0.438653 0.061 Uiso 1 1 calc R U . . .
C51 C 0.4143(3) 0.1131(11) 0.5655(5) 0.061(3) Uani 1 1 d . . . . .
H51 H 0.405230 0.151733 0.611061 0.074 Uiso 1 1 calc R U . . .
N56 N 0.4398(3) -0.0074(14) 0.4367(5) 0.117(5) Uani 1 1 d . . . . .
C37 C 0.4383(3) 0.4057(13) 0.2834(5) 0.077(4) Uani 1 1 d . . . . .
H37 H 0.452504 0.377301 0.239189 0.092 Uiso 1 1 calc R U . . .
C50 C 0.4740(3) 0.0191(13) 0.5004(5) 0.079(4) Uani 1 1 d . . . . .
C49 C 0.4622(3) 0.0784(11) 0.5654(5) 0.064(3) Uani 1 1 d . . . . .
H49 H 0.486722 0.095088 0.609675 0.077 Uiso 1 1 calc R U . . .
C59 C 0.7498(4) 0.3645(11) 0.4802(7) 0.072(3) Uani 1 1 d . . . . .
H59 H 0.716974 0.369022 0.453155 0.086 Uiso 1 1 calc R U . . .
C34 C 0.5815(3) 0.5026(13) 0.2637(5) 0.081(4) Uani 1 1 d . . . . .
H34 H 0.593525 0.483924 0.215462 0.098 Uiso 1 1 calc R U . . .
C69 C 0.0740(5) 0.7742(10) 0.2445(6) 0.067(3) Uani 1 1 d . . . . .
H69 H 0.049641 0.782476 0.278434 0.080 Uiso 1 1 calc R U . . .
C57 C 0.3934(4) 0.0322(14) 0.4368(6) 0.091(5) Uani 1 1 d . . . . .
H57 H 0.369597 0.018081 0.391107 0.109 Uiso 1 1 calc R U . . .
C72 C 0.0065(5) 0.7468(11) 0.1377(7) 0.086(4) Uani 1 1 d . . . . .
H72A H 0.000485 0.667271 0.113935 0.129 Uiso 1 1 calc R U . . .
H72B H -0.003411 0.807990 0.097145 0.129 Uiso 1 1 calc R U . . .
H72C H -0.012809 0.756209 0.181468 0.129 Uiso 1 1 calc R U . . .
C67 C 0.3039(5) -0.3004(12) 0.3375(9) 0.093(4) Uani 1 1 d . . . . .
H67A H 0.323909 -0.228740 0.333401 0.140 Uiso 1 1 calc R U . . .
H67B H 0.316960 -0.366592 0.309076 0.140 Uiso 1 1 calc R U . . .
H67C H 0.304921 -0.321910 0.393646 0.140 Uiso 1 1 calc R U . . .
C62 C 0.8178(4) 0.2438(11) 0.5350(9) 0.091(4) Uani 1 1 d . . . . .
H62A H 0.840688 0.220663 0.498482 0.136 Uiso 1 1 calc R U . . .
H62B H 0.816950 0.181045 0.575060 0.136 Uiso 1 1 calc R U . . .
H62C H 0.828811 0.318961 0.561449 0.136 Uiso 1 1 calc R U . . .
C71 C 0.0943(5) 0.7482(15) 0.1118(8) 0.101(5) Uani 1 1 d . . . . .
H71A H 0.127047 0.772325 0.138304 0.151 Uiso 1 1 calc R U . . .
H71B H 0.084375 0.799688 0.065508 0.151 Uiso 1 1 calc R U . . .
H71C H 0.095430 0.664880 0.094330 0.151 Uiso 1 1 calc R U . . .
O74 O 0.6313(5) 0.2815(13) 0.4691(9) 0.113(3) Uani 0.75 1 d . . P . .
C66 C 0.2234(7) -0.3808(12) 0.2804(11) 0.120(6) Uani 1 1 d . . . . .
H66A H 0.188863 -0.355795 0.267713 0.180 Uiso 1 1 calc R U . . .
H66B H 0.226775 -0.437944 0.324650 0.180 Uiso 1 1 calc R U . . .
H66C H 0.233798 -0.418835 0.233599 0.180 Uiso 1 1 calc R U . . .
C61 C 0.7408(8) 0.1468(12) 0.4680(11) 0.150(9) Uani 1 1 d . . . . .
H61A H 0.705601 0.166061 0.455287 0.225 Uiso 1 1 calc R U . . .
H61B H 0.745774 0.089978 0.512413 0.225 Uiso 1 1 calc R U . . .
H61C H 0.752224 0.111173 0.421316 0.225 Uiso 1 1 calc R U . . .
C8 C 0.5876(9) 0.259(2) 0.4373(14) 0.113(3) Uani 0.75 1 d . . P . .
H8 H 0.561613 0.271381 0.467611 0.136 Uiso 0.75 1 calc R U P . .
C1 C 0.5284(8) 0.199(2) 0.3401(13) 0.113(3) Uani 0.75 1 d . . P . .
H1A H 0.523720 0.113387 0.331132 0.170 Uiso 0.75 1 calc R U P . .
H1B H 0.519507 0.242132 0.289567 0.170 Uiso 0.75 1 calc R U P . .
H1C H 0.507245 0.226803 0.378274 0.170 Uiso 0.75 1 calc R U P . .
C2 C 0.6143(8) 0.196(2) 0.3221(13) 0.113(3) Uani 0.75 1 d . . P . .
H2A H 0.643537 0.245791 0.339004 0.170 Uiso 0.75 1 calc R U P . .
H2B H 0.601461 0.213622 0.266314 0.170 Uiso 0.75 1 calc R U P . .
H2C H 0.623379 0.111677 0.327671 0.170 Uiso 0.75 1 calc R U P . .
N7 N 0.5777(7) 0.2223(17) 0.3703(12) 0.113(3) Uani 0.75 1 d . . P . .

loop_
_atom_site_aniso_label
_atom_site_aniso_U_11
_atom_site_aniso_U_22
_atom_site_aniso_U_33
_atom_site_aniso_U_23
_atom_site_aniso_U_13
_atom_site_aniso_U_12
Nd1 0.01192(16) 0.0405(2) 0.02670(18) -0.00211(14) 0.00533(12) 0.00194(13)
Nd2 0.01213(16) 0.0505(2) 0.02169(17) -0.00428(14) 0.00595(12) -0.00092(13)
O8 0.019(2) 0.042(3) 0.033(2) 0.002(2) 0.0081(17) -0.0029(19)
O26 0.021(2) 0.048(3) 0.025(2) 0.004(2) 0.0085(17) -0.007(2)
O44 0.022(2) 0.051(3) 0.031(2) -0.008(2) 0.0130(18) -0.011(2)
O25 0.018(2) 0.049(3) 0.029(2) -0.006(2) 0.0045(17) -0.0010(19)
O29 0.0185(19) 0.035(3) 0.025(2) -0.0003(18) 0.0012(16) -0.0036(18)
O48 0.022(2) 0.059(4) 0.031(2) 0.011(2) 0.0088(18) 0.001(2)
O43 0.020(2) 0.054(3) 0.026(2) -0.002(2) 0.0062(18) -0.009(2)
O54 0.017(2) 0.070(4) 0.034(3) 0.007(2) -0.0006(19) 0.002(2)
O9 0.019(2) 0.046(3) 0.030(2) 0.003(2) 0.0035(18) -0.0058(19)
O28 0.018(2) 0.069(4) 0.027(2) 0.009(2) 0.0117(18) -0.006(2)
O55 0.025(2) 0.074(4) 0.036(3) 0.006(3) 0.008(2) 0.012(2)
O47 0.021(2) 0.065(4) 0.027(2) 0.004(2) 0.0070(18) -0.013(2)
O58 0.035(3) 0.047(3) 0.053(3) 0.002(3) 0.002(2) 0.009(2)
O46 0.022(2) 0.062(4) 0.028(2) -0.008(2) 0.0008(18) -0.006(2)
O63 0.035(3) 0.056(4) 0.065(4) 0.001(3) 0.008(3) 0.002(3)
N23 0.023(3) 0.059(4) 0.035(3) 0.004(3) 0.008(2) -0.010(3)
N11 0.027(3) 0.053(4) 0.033(3) 0.004(3) 0.009(2) -0.003(3)
N17 0.021(3) 0.081(5) 0.029(3) 0.003(3) 0.005(2) -0.018(3)
C7 0.019(3) 0.043(4) 0.029(3) 0.008(3) 0.007(2) -0.002(3)
C24 0.015(3) 0.043(4) 0.028(3) -0.006(3) 0.003(2) 0.001(3)
N65 0.078(6) 0.051(5) 0.087(6) 0.004(5) 0.017(5) 0.006(5)
N41 0.023(3) 0.080(5) 0.049(4) -0.013(4) 0.013(3) -0.014(3)
C42 0.018(3) 0.043(4) 0.033(3) 0.003(3) 0.008(3) -0.001(3)
C53 0.023(3) 0.069(5) 0.022(3) 0.005(3) 0.007(3) 0.012(3)
C5 0.028(3) 0.041(4) 0.028(3) 0.005(3) 0.009(3) -0.002(3)
C3 0.017(3) 0.043(4) 0.024(3) -0.005(3) 0.009(2) -0.005(3)
C27 0.025(3) 0.036(4) 0.022(3) -0.003(3) 0.008(2) -0.003(3)
C45 0.016(3) 0.042(4) 0.034(3) -0.005(3) 0.004(2) -0.006(3)
C6 0.017(3) 0.039(4) 0.030(3) 0.006(3) 0.008(2) -0.003(3)
C14 0.022(3) 0.063(5) 0.024(3) -0.001(3) 0.007(3) -0.007(3)
C12 0.022(3) 0.052(4) 0.028(3) -0.001(3) 0.009(2) -0.011(3)
C21 0.018(3) 0.047(4) 0.028(3) 0.003(3) 0.009(2) -0.004(3)
N60 0.087(7) 0.056(6) 0.073(6) -0.001(4) -0.007(5) 0.020(5)
C15 0.021(3) 0.044(4) 0.023(3) 0.002(3) 0.008(2) -0.007(3)
C4 0.019(3) 0.041(4) 0.027(3) 0.005(3) 0.008(2) -0.003(3)
C39 0.018(3) 0.048(4) 0.033(3) -0.001(3) 0.007(2) -0.006(3)
C19 0.023(3) 0.068(5) 0.027(3) 0.004(3) 0.006(3) -0.012(3)
O68 0.081(5) 0.081(6) 0.072(5) -0.004(4) -0.001(4) -0.005(4)
C18 0.015(3) 0.053(5) 0.027(3) 0.002(3) 0.004(2) -0.008(3)
C22 0.023(3) 0.059(5) 0.029(3) 0.001(3) 0.008(3) -0.008(3)
C10 0.022(3) 0.053(5) 0.032(3) -0.001(3) 0.006(3) -0.004(3)
C13 0.019(3) 0.062(5) 0.027(3) 0.006(3) 0.003(2) -0.007(3)
C16 0.027(3) 0.058(5) 0.025(3) 0.002(3) 0.006(3) -0.012(3)
C33 0.020(3) 0.061(5) 0.028(3) 0.001(3) 0.007(3) -0.012(3)
N35 0.039(4) 0.207(12) 0.028(3) -0.025(5) 0.017(3) -0.053(6)
C20 0.023(3) 0.066(5) 0.031(3) 0.002(3) 0.008(3) -0.013(3)
C40 0.024(3) 0.067(6) 0.048(4) -0.021(4) 0.012(3) -0.013(3)
C36 0.024(3) 0.084(6) 0.027(3) -0.001(4) 0.006(3) -0.013(4)
C64 0.049(5) 0.063(6) 0.064(6) 0.010(5) 0.007(4) 0.010(5)
C38 0.029(4) 0.129(10) 0.047(5) -0.035(5) 0.015(4) -0.029(5)
C30 0.023(3) 0.085(6) 0.028(3) -0.001(4) 0.003(3) -0.014(4)
N70 0.093(7) 0.067(6) 0.051(5) -0.010(4) 0.005(4) -0.007(5)
C52 0.030(4) 0.086(7) 0.030(4) 0.000(4) 0.005(3) 0.023(4)
C31 0.026(4) 0.080(6) 0.043(4) -0.021(4) 0.013(3) -0.011(4)
C32 0.024(4) 0.084(7) 0.046(4) -0.023(4) 0.011(3) -0.011(4)
C51 0.031(4) 0.118(9) 0.035(4) -0.001(5) 0.004(3) 0.025(5)
N56 0.048(5) 0.253(16) 0.045(5) -0.035(7) -0.008(4) 0.074(7)
C37 0.032(4) 0.158(12) 0.044(5) -0.034(6) 0.019(4) -0.033(6)
C50 0.039(5) 0.169(12) 0.028(4) -0.005(5) 0.000(3) 0.052(6)
C49 0.031(4) 0.124(9) 0.034(4) -0.010(5) -0.003(3) 0.029(5)
C59 0.070(7) 0.066(7) 0.073(7) 0.002(5) -0.014(6) 0.005(6)
C34 0.033(4) 0.187(13) 0.027(4) -0.017(6) 0.012(3) -0.042(6)
C69 0.084(8) 0.064(7) 0.050(5) -0.005(5) 0.006(5) -0.012(6)
C57 0.045(5) 0.186(14) 0.040(5) -0.024(6) -0.003(4) 0.060(7)
C72 0.103(10) 0.073(8) 0.074(7) -0.018(6) -0.012(7) -0.003(7)
C67 0.081(8) 0.077(9) 0.120(11) 0.019(8) 0.012(8) 0.036(7)
C62 0.069(7) 0.058(7) 0.147(12) 0.025(8) 0.021(8) 0.023(6)
C71 0.114(11) 0.120(12) 0.074(8) -0.022(8) 0.030(8) -0.011(9)
O74 0.107(6) 0.110(6) 0.118(7) -0.019(5) 0.000(5) -0.005(5)
C66 0.140(14) 0.058(9) 0.156(15) -0.013(9) 0.005(12) -0.023(9)
C61 0.22(2) 0.045(8) 0.153(16) 0.001(9) -0.061(16) -0.003(10)
C8 0.107(6) 0.110(6) 0.118(7) -0.019(5) 0.000(5) -0.005(5)
C1 0.107(6) 0.110(6) 0.118(7) -0.019(5) 0.000(5) -0.005(5)
C2 0.107(6) 0.110(6) 0.118(7) -0.019(5) 0.000(5) -0.005(5)
N7 0.107(6) 0.110(6) 0.118(7) -0.019(5) 0.000(5) -0.005(5)

loop_
_atom_type_symbol
_atom_type_description
_atom_type_scat_dispersion_real
_atom_type_scat_dispersion_imag
_atom_type_scat_source
C C 0.0181 0.0091 'International Tables Vol C Tables 4.2.6.8 and 6.1.1.4'
H H 0.0000 0.0000 'International Tables Vol C Tables 4.2.6.8 and 6.1.1.4'
N N 0.0311 0.0180 'International Tables Vol C Tables 4.2.6.8 and 6.1.1.4'
Nd Nd -3.1807 10.9079 'International Tables Vol C Tables 4.2.6.8 and 6.1.1.4'
O O 0.0492 0.0322 'International Tables Vol C Tables 4.2.6.8 and 6.1.1.4'

loop_
_exptl_crystal_face_index_h
_exptl_crystal_face_index_k
_exptl_crystal_face_index_l
_exptl_crystal_face_perp_dist
17 -1 1 0.0460
-17 1 -1 0.0271
11 6 -1 0.0116
5 0 -11 0.1460
-5 0 11 0.0441
-7 -7 0 0.0123
-7 3 10 0.0436
9 6 -2 0.0273
9 6 -1 0.0116

loop_
_geom_angle_atom_site_label_1
_geom_angle_atom_site_label_2
_geom_angle_atom_site_label_3
_geom_angle
_geom_angle_site_symmetry_1
_geom_angle_site_symmetry_3
_geom_angle_publ_flag
O8 Nd1 O26 80.52(15) 3_666 2 ?
O8 Nd1 O25 65.02(15) 3_666 2 ?
O8 Nd1 O48 136.47(14) 3_666 2_645 ?
O8 Nd1 C24 69.17(17) 3_666 2 ?
O26 Nd1 O25 47.12(13) 2 2 ?
O26 Nd1 O48 59.69(13) 2 2_645 ?
O26 Nd1 C24 23.29(16) 2 2 ?
O25 Nd1 C24 24.06(15) 2 2 ?
O29 Nd1 O8 83.01(15) . 3_666 ?
O29 Nd1 O26 72.00(15) . 2 ?
O29 Nd1 O25 113.25(14) . 2 ?
O29 Nd1 O48 69.19(14) . 2_645 ?
O29 Nd1 O43 130.59(15) . . ?
O29 Nd1 O54 154.69(18) . . ?
O29 Nd1 O47 94.72(15) . 2_645 ?
O29 Nd1 O63 76.16(18) . . ?
O29 Nd1 C24 91.19(16) . 2 ?
O48 Nd1 O25 95.41(14) 2_645 2 ?
O48 Nd1 C24 78.34(15) 2_645 2 ?
O43 Nd1 O8 130.22(16) . 3_666 ?
O43 Nd1 O26 78.59(16) . 2 ?
O43 Nd1 O25 67.63(14) . 2 ?
O43 Nd1 O48 61.76(14) . 2_645 ?
O43 Nd1 O47 75.56(17) . 2_645 ?
O43 Nd1 C24 74.07(17) . 2 ?
O54 Nd1 O8 82.15(16) . 3_666 ?
O54 Nd1 O26 125.13(17) . 2 ?
O54 Nd1 O25 78.42(16) . 2 ?
O54 Nd1 O48 134.08(16) . 2_645 ?
O54 Nd1 O43 74.20(17) . . ?
O54 Nd1 O47 86.50(16) . 2_645 ?
O54 Nd1 O63 80.3(2) . . ?
O54 Nd1 C24 102.48(18) . 2 ?
O47 Nd1 O8 146.37(18) 2_645 3_666 ?
O47 Nd1 O26 130.78(16) 2_645 2 ?
O47 Nd1 O25 142.74(16) 2_645 2 ?
O47 Nd1 O48 71.20(15) 2_645 2_645 ?
O47 Nd1 C24 144.42(18) 2_645 2 ?
O63 Nd1 O8 75.28(18) . 3_666 ?
O63 Nd1 O26 141.88(18) . 2 ?
O63 Nd1 O25 136.91(17) . 2 ?
O63 Nd1 O48 125.83(18) . 2_645 ?
O63 Nd1 O43 139.28(18) . . ?
O63 Nd1 O47 71.64(19) . 2_645 ?
O63 Nd1 C24 143.47(18) . 2 ?
O44 Nd2 O48 137.28(15) 3_666 . ?
O25 Nd2 O44 76.77(15) 4_666 3_666 ?
O25 Nd2 O48 141.32(16) 4_666 . ?
O25 Nd2 O9 71.63(16) 4_666 . ?
O25 Nd2 O55 120.02(17) 4_666 3_666 ?
O25 Nd2 O58 76.92(18) 4_666 . ?
O9 Nd2 O44 126.81(16) . 3_666 ?
O9 Nd2 O48 71.74(16) . . ?
O9 Nd2 O55 83.82(18) . 3_666 ?
O9 Nd2 O58 134.07(17) . . ?
O28 Nd2 O44 146.61(19) 2_655 3_666 ?
O28 Nd2 O25 89.53(15) 2_655 4_666 ?
O28 Nd2 O48 69.22(16) 2_655 . ?
O28 Nd2 O9 74.79(17) 2_655 . ?
O28 Nd2 O55 135.70(18) 2_655 3_666 ?
O28 Nd2 O58 72.32(19) 2_655 . ?
O55 Nd2 O44 76.37(17) 3_666 3_666 ?
O55 Nd2 O48 67.35(16) 3_666 . ?
O55 Nd2 O58 141.71(19) 3_666 . ?
O58 Nd2 O44 74.95(18) . 3_666 ?
O58 Nd2 O48 122.67(18) . . ?
O46 Nd2 O44 79.83(16) . 3_666 ?
O46 Nd2 O25 146.32(18) . 4_666 ?
O46 Nd2 O48 70.67(17) . . ?
O46 Nd2 O9 141.95(17) . . ?
O46 Nd2 O28 97.08(16) . 2_655 ?
O46 Nd2 O55 76.60(19) . 3_666 ?
O46 Nd2 O58 73.82(19) . . ?
C7 O8 Nd1 135.4(4) . 3_666 ?
C24 O26 Nd1 104.6(4) . 2_545 ?
C42 O44 Nd2 138.9(4) . 3_666 ?
Nd2 O25 Nd1 105.36(16) 4_465 2_545 ?
C24 O25 Nd1 84.3(4) . 2_545 ?
C24 O25 Nd2 170.4(5) . 4_465 ?
C27 O29 Nd1 138.0(4) . . ?
Nd2 O48 Nd1 123.4(2) . 2_655 ?
C42 O43 Nd1 134.0(4) . . ?
C53 O54 Nd1 172.1(5) . . ?
C7 O9 Nd2 136.6(4) . . ?
C27 O28 Nd2 136.2(4) . 2_645 ?
C53 O55 Nd2 109.3(4) . 3_666 ?
C45 O47 Nd1 135.7(4) . 2_655 ?
C59 O58 Nd2 134.4(6) . . ?
C45 O46 Nd2 145.4(5) . . ?
C64 O63 Nd1 134.1(6) . . ?
C18 N23 C22 117.7(6) . . ?
C5 N11 C4 118.9(6) . . ?
C16 N17 C12 118.2(6) . . ?
O8 C7 O9 125.2(6) . . ?
O8 C7 C6 118.2(6) . . ?
O9 C7 C6 116.6(6) . . ?
O26 C24 Nd1 52.1(3) . 2_545 ?
O26 C24 O25 122.8(6) . . ?
O26 C24 C21 117.9(6) . . ?
O25 C24 Nd1 71.7(4) . 2_545 ?
O25 C24 C21 119.3(6) . . ?
C21 C24 Nd1 164.4(5) . 2_545 ?
C64 N65 C67 120.6(10) . . ?
C64 N65 C66 122.8(11) . . ?
C67 N65 C66 116.4(11) . . ?
C36 N41 C40 116.6(7) . . ?
O44 C42 O43 125.9(6) . . ?
O44 C42 C39 117.6(6) . . ?
O43 C42 C39 116.5(6) . . ?
O54 C53 C52 119.4(6) . . ?
O55 C53 O54 123.5(6) . . ?
O55 C53 C52 117.1(6) . . ?
N11 C5 H5 119.5 . . ?
N11 C5 C6 121.0(6) . . ?
C6 C5 H5 119.5 . . ?
C4 C3 H3 120.6 . . ?
C10 C3 H3 120.6 . . ?
C10 C3 C4 118.7(6) . . ?
O29 C27 C15 118.3(5) . . ?
O28 C27 O29 125.1(6) . . ?
O28 C27 C15 116.7(6) . . ?
O47 C45 O46 126.2(6) . . ?
O47 C45 C33 117.9(6) . . ?
O46 C45 C33 115.8(6) . . ?
C5 C6 C7 122.4(6) . . ?
C10 C6 C7 120.1(6) . . ?
C10 C6 C5 117.5(6) . . ?
C15 C14 H14 120.1 . . ?
C13 C14 H14 120.1 . . ?
C13 C14 C15 119.8(6) . . ?
N17 C12 C18 117.3(6) . . ?
N17 C12 C13 122.2(6) . . ?
C13 C12 C18 120.2(6) . . ?
C22 C21 C24 121.3(6) . . ?
C22 C21 C20 118.6(6) . . ?
C20 C21 C24 119.9(6) . . ?
C59 N60 C62 121.2(10) . . ?
C59 N60 C61 122.1(11) . . ?
C62 N60 C61 116.3(10) . . ?
C14 C15 C27 121.7(5) . . ?
C14 C15 C16 117.4(6) . . ?
C16 C15 C27 120.9(6) . . ?
N11 C4 C4 119.3(8) . 3_776 ?
C3 C4 N11 121.8(6) . . ?
C3 C4 C4 118.9(7) . 3_776 ?
C40 C39 C42 121.4(6) . . ?
C38 C39 C42 121.3(7) . . ?
C38 C39 C40 117.2(6) . . ?
C18 C19 H19 120.5 . . ?
C20 C19 H19 120.5 . . ?
C20 C19 C18 119.0(6) . . ?
N23 C18 C12 116.8(6) . . ?
N23 C18 C19 122.5(6) . . ?
C19 C18 C12 120.4(6) . . ?
N23 C22 C21 122.6(6) . . ?
N23 C22 H22 118.7 . . ?
C21 C22 H22 118.7 . . ?
C3 C10 C6 122.0(7) . . ?
C3 C10 H10 119.0 . . ?
C6 C10 H10 119.0 . . ?
C14 C13 H13 120.5 . . ?
C12 C13 C14 119.1(6) . . ?
C12 C13 H13 120.5 . . ?
N17 C16 C15 122.9(6) . . ?
N17 C16 H16 118.6 . . ?
C15 C16 H16 118.6 . . ?
C32 C33 C45 121.6(6) . . ?
C34 C33 C45 121.1(6) . . ?
C34 C33 C32 117.2(6) . . ?
C34 N35 C30 117.3(7) . . ?
C21 C20 H20 120.4 . . ?
C19 C20 C21 119.2(6) . . ?
C19 C20 H20 120.4 . . ?
N41 C40 C39 124.5(7) . . ?
N41 C40 H40 117.7 . . ?
C39 C40 H40 117.7 . . ?
N41 C36 C30 116.4(7) . . ?
N41 C36 C37 122.7(7) . . ?
C37 C36 C30 121.0(7) . . ?
O63 C64 N65 124.1(10) . . ?
O63 C64 H64 117.9 . . ?
N65 C64 H64 117.9 . . ?
C39 C38 H38 120.0 . . ?
C39 C38 C37 120.1(8) . . ?
C37 C38 H38 120.0 . . ?
N35 C30 C36 116.3(7) . . ?
N35 C30 C31 122.9(7) . . ?
C31 C30 C36 120.5(7) . . ?
C69 N70 C72 121.4(10) . . ?
C69 N70 C71 119.8(11) . . ?
C72 N70 C71 118.6(9) . . ?
C51 C52 C53 120.4(7) . . ?
C51 C52 C57 117.8(7) . . ?
C57 C52 C53 121.8(7) . . ?
C30 C31 H31 120.6 . . ?
C30 C31 C32 118.7(7) . . ?
C32 C31 H31 120.6 . . ?
C33 C32 H32 120.3 . . ?
C31 C32 C33 119.3(7) . . ?
C31 C32 H32 120.3 . . ?
C52 C51 H51 119.7 . . ?
C49 C51 C52 120.6(8) . . ?
C49 C51 H51 119.7 . . ?
C57 N56 C50 117.9(9) . . ?
C36 C37 C38 118.8(8) . . ?
C36 C37 H37 120.6 . . ?
C38 C37 H37 120.6 . . ?
N56 C50 C50 118.6(10) . 3_656 ?
N56 C50 C49 122.2(8) . . ?
C49 C50 C50 119.2(10) . 3_656 ?
C51 C49 H49 120.6 . . ?
C50 C49 C51 118.7(8) . . ?
C50 C49 H49 120.6 . . ?
O58 C59 N60 124.9(10) . . ?
O58 C59 H59 117.5 . . ?
N60 C59 H59 117.5 . . ?
C33 C34 H34 117.9 . . ?
N35 C34 C33 124.2(8) . . ?
N35 C34 H34 117.9 . . ?
O68 C69 N70 125.8(11) . . ?
O68 C69 H69 117.1 . . ?
N70 C69 H69 117.1 . . ?
C52 C57 H57 118.7 . . ?
N56 C57 C52 122.7(9) . . ?
N56 C57 H57 118.7 . . ?
N70 C72 H72A 109.5 . . ?
N70 C72 H72B 109.5 . . ?
N70 C72 H72C 109.5 . . ?
H72A C72 H72B 109.5 . . ?
H72A C72 H72C 109.5 . . ?
H72B C72 H72C 109.5 . . ?
N65 C67 H67A 109.5 . . ?
N65 C67 H67B 109.5 . . ?
N65 C67 H67C 109.5 . . ?
H67A C67 H67B 109.5 . . ?
H67A C67 H67C 109.5 . . ?
H67B C67 H67C 109.5 . . ?
N60 C62 H62A 109.5 . . ?
N60 C62 H62B 109.5 . . ?
N60 C62 H62C 109.5 . . ?
H62A C62 H62B 109.5 . . ?
H62A C62 H62C 109.5 . . ?
H62B C62 H62C 109.5 . . ?
N70 C71 H71A 109.5 . . ?
N70 C71 H71B 109.5 . . ?
N70 C71 H71C 109.5 . . ?
H71A C71 H71B 109.5 . . ?
H71A C71 H71C 109.5 . . ?
H71B C71 H71C 109.5 . . ?
N65 C66 H66A 109.5 . . ?
N65 C66 H66B 109.5 . . ?
N65 C66 H66C 109.5 . . ?
H66A C66 H66B 109.5 . . ?
H66A C66 H66C 109.5 . . ?
H66B C66 H66C 109.5 . . ?
N60 C61 H61A 109.5 . . ?
N60 C61 H61B 109.5 . . ?
N60 C61 H61C 109.5 . . ?
H61A C61 H61B 109.5 . . ?
H61A C61 H61C 109.5 . . ?
H61B C61 H61C 109.5 . . ?
O74 C8 H8 118.6 . . ?
N7 C8 O74 123(3) . . ?
N7 C8 H8 118.6 . . ?
H1A C1 H1B 109.5 . . ?
H1A C1 H1C 109.5 . . ?
H1B C1 H1C 109.5 . . ?
N7 C1 H1A 109.5 . . ?
N7 C1 H1B 109.5 . . ?
N7 C1 H1C 109.5 . . ?
H2A C2 H2B 109.5 . . ?
H2A C2 H2C 109.5 . . ?
H2B C2 H2C 109.5 . . ?
N7 C2 H2A 109.5 . . ?
N7 C2 H2B 109.5 . . ?
N7 C2 H2C 109.5 . . ?
C8 N7 C1 119(2) . . ?
C8 N7 C2 122(2) . . ?
C1 N7 C2 118.7(19) . . ?

loop_
_geom_bond_atom_site_label_1
_geom_bond_atom_site_label_2
_geom_bond_distance
_geom_bond_site_symmetry_2
_geom_bond_publ_flag
Nd1 O8 2.479(4) 3_666 ?
Nd1 O26 2.500(5) 2 ?
Nd1 O25 2.926(5) 2 ?
Nd1 O29 2.373(4) . ?
Nd1 O48 2.851(5) 2_645 ?
Nd1 O43 2.425(5) . ?
Nd1 O54 2.398(5) . ?
Nd1 O47 2.432(4) 2_645 ?
Nd1 O63 2.418(6) . ?
Nd1 C24 3.067(7) 2 ?
Nd2 O44 2.483(4) 3_666 ?
Nd2 O25 2.418(4) 4_666 ?
Nd2 O48 2.620(5) . ?
Nd2 O9 2.437(5) . ?
Nd2 O28 2.417(4) 2_655 ?
Nd2 O55 2.453(5) 3_666 ?
Nd2 O58 2.483(6) . ?
Nd2 O46 2.377(5) . ?
O8 C7 1.251(8) . ?
O26 C24 1.254(8) . ?
O44 C42 1.258(8) . ?
O25 C24 1.257(8) . ?
O29 C27 1.256(8) . ?
O43 C42 1.266(8) . ?
O54 C53 1.254(8) . ?
O9 C7 1.269(8) . ?
O28 C27 1.255(8) . ?
O55 C53 1.246(9) . ?
O47 C45 1.247(8) . ?
O58 C59 1.238(12) . ?
O46 C45 1.257(8) . ?
O63 C64 1.218(12) . ?
N23 C18 1.348(8) . ?
N23 C22 1.349(8) . ?
N11 C5 1.368(8) . ?
N11 C4 1.370(9) . ?
N17 C12 1.344(9) . ?
N17 C16 1.344(8) . ?
C7 C6 1.514(8) . ?
C24 C21 1.503(9) . ?
N65 C64 1.336(13) . ?
N65 C67 1.426(14) . ?
N65 C66 1.452(16) . ?
N41 C40 1.347(9) . ?
N41 C36 1.342(10) . ?
C42 C39 1.499(8) . ?
C53 C52 1.496(9) . ?
C5 H5 0.9500 . ?
C5 C6 1.392(10) . ?
C3 H3 0.9500 . ?
C3 C4 1.362(9) . ?
C3 C10 1.357(9) . ?
C27 C15 1.496(8) . ?
C45 C33 1.507(8) . ?
C6 C10 1.387(10) . ?
C14 H14 0.9500 . ?
C14 C15 1.384(9) . ?
C14 C13 1.382(9) . ?
C12 C18 1.481(8) . ?
C12 C13 1.374(9) . ?
C21 C22 1.382(9) . ?
C21 C20 1.388(9) . ?
N60 C59 1.296(14) . ?
N60 C62 1.430(14) . ?
N60 C61 1.505(18) . ?
C15 C16 1.395(9) . ?
C4 C4 1.489(11) 3_776 ?
C39 C40 1.381(10) . ?
C39 C38 1.366(11) . ?
C19 H19 0.9500 . ?
C19 C18 1.384(9) . ?
C19 C20 1.373(9) . ?
O68 C69 1.231(13) . ?
C22 H22 0.9500 . ?
C10 H10 0.9500 . ?
C13 H13 0.9500 . ?
C16 H16 0.9500 . ?
C33 C32 1.387(10) . ?
C33 C34 1.374(11) . ?
N35 C30 1.335(11) . ?
N35 C34 1.334(10) . ?
C20 H20 0.9500 . ?
C40 H40 0.9500 . ?
C36 C30 1.496(9) . ?
C36 C37 1.379(12) . ?
C64 H64 0.9500 . ?
C38 H38 0.9500 . ?
C38 C37 1.380(11) . ?
C30 C31 1.370(10) . ?
N70 C69 1.319(12) . ?
N70 C72 1.447(15) . ?
N70 C71 1.473(15) . ?
C52 C51 1.376(11) . ?
C52 C57 1.377(12) . ?
C31 H31 0.9500 . ?
C31 C32 1.382(10) . ?
C32 H32 0.9500 . ?
C51 H51 0.9500 . ?
C51 C49 1.370(11) . ?
N56 C50 1.354(13) . ?
N56 C57 1.347(11) . ?
C37 H37 0.9500 . ?
C50 C50 1.491(15) 3_656 ?
C50 C49 1.367(12) . ?
C49 H49 0.9500 . ?
C59 H59 0.9500 . ?
C34 H34 0.9500 . ?
C69 H69 0.9500 . ?
C57 H57 0.9500 . ?
C72 H72A 0.9800 . ?
C72 H72B 0.9800 . ?
C72 H72C 0.9800 . ?
C67 H67A 0.9800 . ?
C67 H67B 0.9800 . ?
C67 H67C 0.9800 . ?
C62 H62A 0.9800 . ?
C62 H62B 0.9800 . ?
C62 H62C 0.9800 . ?
C71 H71A 0.9800 . ?
C71 H71B 0.9800 . ?
C71 H71C 0.9800 . ?
O74 C8 1.26(2) . ?
C66 H66A 0.9800 . ?
C66 H66B 0.9800 . ?
C66 H66C 0.9800 . ?
C61 H61A 0.9800 . ?
C61 H61B 0.9800 . ?
C61 H61C 0.9800 . ?
C8 H8 0.9500 . ?
C8 N7 1.20(3) . ?
C1 H1A 0.9800 . ?
C1 H1B 0.9800 . ?
C1 H1C 0.9800 . ?
C1 N7 1.40(2) . ?
C2 H2A 0.9800 . ?
C2 H2B 0.9800 . ?
C2 H2C 0.9800 . ?
C2 N7 1.42(3) . ?

loop_
_geom_torsion_atom_site_label_1
_geom_torsion_atom_site_label_2
_geom_torsion_atom_site_label_3
_geom_torsion_atom_site_label_4
_geom_torsion
_geom_torsion_site_symmetry_1
_geom_torsion_site_symmetry_2
_geom_torsion_site_symmetry_3
_geom_torsion_site_symmetry_4
_geom_torsion_publ_flag
Nd1 O8 C7 O9 19.5(11) 3_666 . . . ?
Nd1 O8 C7 C6 -160.2(4) 3_666 . . . ?
Nd1 O26 C24 O25 12.6(8) 2_545 . . . ?
Nd1 O26 C24 C21 -165.7(5) 2_545 . . . ?
Nd1 O25 C24 O26 -10.4(6) 2_545 . . . ?
Nd1 O25 C24 C21 167.8(6) 2_545 . . . ?
Nd1 O29 C27 O28 80.1(9) . . . . ?
Nd1 O29 C27 C15 -101.4(7) . . . . ?
Nd1 O43 C42 O44 -46.7(11) . . . . ?
Nd1 O43 C42 C39 131.9(6) . . . . ?
Nd1 O47 C45 O46 -10.2(13) 2_655 . . . ?
Nd1 O47 C45 C33 173.0(5) 2_655 . . . ?
Nd1 O63 C64 N65 170.5(7) . . . . ?
Nd1 C24 C21 C22 132.3(14) 2_545 . . . ?
Nd1 C24 C21 C20 -43(2) 2_545 . . . ?
Nd2 O44 C42 O43 15.2(12) 3_666 . . . ?
Nd2 O44 C42 C39 -163.4(5) 3_666 . . . ?
Nd2 O9 C7 O8 -52.9(11) . . . . ?
Nd2 O9 C7 C6 126.8(6) . . . . ?
Nd2 O28 C27 O29 -5.9(12) 2_645 . . . ?
Nd2 O28 C27 C15 175.6(5) 2_645 . . . ?
Nd2 O55 C53 O54 -21.9(10) 3_666 . . . ?
Nd2 O55 C53 C52 156.4(6) 3_666 . . . ?
Nd2 O58 C59 N60 168.8(8) . . . . ?
Nd2 O46 C45 O47 73.4(11) . . . . ?
Nd2 O46 C45 C33 -109.8(8) . . . . ?
O8 C7 C6 C5 -17.6(10) . . . . ?
O8 C7 C6 C10 160.5(7) . . . . ?
O26 C24 C21 C22 178.7(7) . . . . ?
O26 C24 C21 C20 3.3(10) . . . . ?
O44 C42 C39 C40 -13.2(11) . . . . ?
O44 C42 C39 C38 163.9(9) . . . . ?
O25 C24 C21 C22 0.4(11) . . . . ?
O25 C24 C21 C20 -175.1(7) . . . . ?
O29 C27 C15 C14 -166.8(7) . . . . ?
O29 C27 C15 C16 13.8(10) . . . . ?
O43 C42 C39 C40 168.1(8) . . . . ?
O43 C42 C39 C38 -14.8(12) . . . . ?
O54 C53 C52 C51 172.3(9) . . . . ?
O54 C53 C52 C57 -4.8(16) . . . . ?
O9 C7 C6 C5 162.7(6) . . . . ?
O9 C7 C6 C10 -19.2(10) . . . . ?
O28 C27 C15 C14 11.8(11) . . . . ?
O28 C27 C15 C16 -167.5(7) . . . . ?
O55 C53 C52 C51 -6.0(14) . . . . ?
O55 C53 C52 C57 176.9(11) . . . . ?
O47 C45 C33 C32 -155.6(8) . . . . ?
O47 C45 C33 C34 28.3(13) . . . . ?
O46 C45 C33 C32 27.3(12) . . . . ?
O46 C45 C33 C34 -148.9(10) . . . . ?
N11 C5 C6 C7 177.4(6) . . . . ?
N11 C5 C6 C10 -0.8(10) . . . . ?
N17 C12 C18 N23 -177.1(7) . . . . ?
N17 C12 C18 C19 -3.5(12) . . . . ?
N17 C12 C13 C14 5.6(13) . . . . ?
C7 C6 C10 C3 -176.2(7) . . . . ?
C24 C21 C22 N23 -170.8(7) . . . . ?
C24 C21 C20 C19 171.9(7) . . . . ?
N41 C36 C30 N35 -171.7(10) . . . . ?
N41 C36 C30 C31 14.6(14) . . . . ?
N41 C36 C37 C38 -3.9(18) . . . . ?
C42 C39 C40 N41 176.8(8) . . . . ?
C42 C39 C38 C37 -175.9(10) . . . . ?
C53 C52 C51 C49 -174.8(10) . . . . ?
C53 C52 C57 N56 177.7(13) . . . . ?
C5 N11 C4 C3 2.7(10) . . . . ?
C5 N11 C4 C4 -176.2(7) . . . 3_776 ?
C5 C6 C10 C3 2.0(11) . . . . ?
C27 C15 C16 N17 -174.9(7) . . . . ?
C45 C33 C32 C31 179.6(9) . . . . ?
C45 C33 C34 N35 175.9(12) . . . . ?
C14 C15 C16 N17 5.7(12) . . . . ?
C12 N17 C16 C15 -0.8(13) . . . . ?
C15 C14 C13 C12 -0.3(12) . . . . ?
C4 N11 C5 C6 -1.4(10) . . . . ?
C4 C3 C10 C6 -0.9(11) . . . . ?
C39 C38 C37 C36 0.8(19) . . . . ?
C18 N23 C22 C21 0.0(12) . . . . ?
C18 C12 C13 C14 -169.0(8) . . . . ?
C18 C19 C20 C21 -1.8(13) . . . . ?
C22 N23 C18 C12 167.6(7) . . . . ?
C22 N23 C18 C19 -5.9(12) . . . . ?
C22 C21 C20 C19 -3.7(12) . . . . ?
C10 C3 C4 N11 -1.5(11) . . . . ?
C10 C3 C4 C4 177.4(8) . . . 3_776 ?
C13 C14 C15 C27 175.6(7) . . . . ?
C13 C14 C15 C16 -5.0(12) . . . . ?
C13 C12 C18 N23 -2.4(12) . . . . ?
C13 C12 C18 C19 171.3(8) . . . . ?
C16 N17 C12 C18 169.7(7) . . . . ?
C16 N17 C12 C13 -5.0(13) . . . . ?
N35 C30 C31 C32 0.5(17) . . . . ?
C20 C21 C22 N23 4.7(12) . . . . ?
C20 C19 C18 N23 6.8(13) . . . . ?
C20 C19 C18 C12 -166.5(8) . . . . ?
C40 N41 C36 C30 -174.6(8) . . . . ?
C40 N41 C36 C37 4.7(15) . . . . ?
C40 C39 C38 C37 1.3(16) . . . . ?
C36 N41 C40 C39 -2.5(14) . . . . ?
C36 C30 C31 C32 173.8(9) . . . . ?
C38 C39 C40 N41 -0.4(14) . . . . ?
C30 N35 C34 C33 5(2) . . . . ?
C30 C36 C37 C38 175.3(11) . . . . ?
C30 C31 C32 C33 4.1(15) . . . . ?
C52 C51 C49 C50 -2.3(19) . . . . ?
C32 C33 C34 N35 -0.4(19) . . . . ?
C51 C52 C57 N56 1(2) . . . . ?
N56 C50 C49 C51 -1(2) . . . . ?
C37 C36 C30 N35 9.0(15) . . . . ?
C37 C36 C30 C31 -164.7(11) . . . . ?
C50 N56 C57 C52 -4(2) . . . . ?
C50 C50 C49 C51 -180.0(15) 3_656 . . . ?
C34 C33 C32 C31 -4.1(15) . . . . ?
C34 N35 C30 C36 -178.4(11) . . . . ?
C34 N35 C30 C31 -4.9(18) . . . . ?
C57 C52 C51 C49 2.4(18) . . . . ?
C57 N56 C50 C50 -177.2(17) . . . 3_656 ?
C57 N56 C50 C49 4(2) . . . . ?
C72 N70 C69 O68 174.7(11) . . . . ?
C67 N65 C64 O63 -0.6(17) . . . . ?
C62 N60 C59 O58 3(2) . . . . ?
C71 N70 C69 O68 -0.9(19) . . . . ?
O74 C8 N7 C1 180(2) . . . . ?
O74 C8 N7 C2 3(4) . . . . ?
C66 N65 C64 O63 174.8(12) . . . . ?
C61 N60 C59 O58 175.4(13) . . . . ?

loop_
_exptl_oxdiff_crystal_face_indexfrac_h
_exptl_oxdiff_crystal_face_indexfrac_k
_exptl_oxdiff_crystal_face_indexfrac_l
_exptl_oxdiff_crystal_face_x
_exptl_oxdiff_crystal_face_y
_exptl_oxdiff_crystal_face_z
17.0402 -1.4639 0.6592 0.7567 0.6474 -0.0905
-17.0748 1.4962 -0.5026 -0.7576 -0.6483 0.0757
10.5709 5.8330 -0.5052 0.8783 -0.4171 -0.2338
4.8340 0.1277 -10.9324 0.3268 -0.1580 0.9318
-4.7721 -0.0915 10.9382 -0.3216 0.1556 -0.9340
-7.3557 -6.5968 -0.0052 -0.7600 0.5810 0.2912
-6.9920 2.9891 9.9963 -0.2416 -0.2913 -0.9575
9.0116 5.9894 -1.9979 0.8206 -0.5147 -0.1003
9.1013 6.2378 -0.5945 0.8299 -0.5066 -0.2338
